data_9016799
loop_
_publ_author_name
'Mumme, W. G.'
'Grey, I. E.'
'Birch, W. D.'
'Pring, A.'
'Bougerol, C.'
'Wilson, N. C.'

_publ_section_title
;
 Coulsellite, CaNa3AlMg3F14, a rhombohedral pyrochlore with 1:3 ordering
 in both A and B sites, from the Cleveland mine, Tasmania, Australia
;
_journal_name_full 'American Mineralogist'
_journal_page_first 736
_journal_page_last 740
_journal_volume 95
_journal_year 2010
_chemical_compound_source 'Cleveland tin mine, Luina, western Tasmania'
_chemical_formula_sum 'Al Ca F14 Mg3 Na3'
_chemical_name_mineral Fluornatrocoulsellite
_space_group_IT_number 166
_space_group_name_Hall '-P 3* 2'
_space_group_name_H-M_alt 'R -3 m :R'
_symmetry_space_group_name_H-M 'R -3 m :R'
_cell_angle_alpha 59.867
_cell_angle_beta 59.867
_cell_angle_gamma 59.867
_cell_length_a 7.1756
_cell_length_b 7.1756
_cell_length_c 7.1756
_cell_formula_units_Z 1
_cell_volume 260.464
_database_code_amcsd 0020643
_exptl_crystal_density_diffrn 3.028
_cod_data_source_file inputs/fixed/downloads/05/05017.cif
_cod_data_source_block 05017
_cod_original_sg_symbol_H-M 'R -3 m'
_cod_original_formula_sum 'Ca Na3 Al Mg3 F14'
_cod_database_code 9016799

loop_
_space_group_symop_operation_xyz
x,y,z
-x,-z,-y
-z,-x,-y
y,x,z
y,z,x
-z,-y,-x
-x,-y,-z
x,z,y
z,x,y
-y,-x,-z
-y,-z,-x
z,y,x

loop_
_atom_site_aniso_label
_atom_site_aniso_U_11
_atom_site_aniso_U_22
_atom_site_aniso_U_33
_atom_site_aniso_U_12
_atom_site_aniso_U_13
_atom_site_aniso_U_23
Ca 0.01370 0.01370 0.01370 -0.00510 -0.00510 -0.00510
Na 0.00980 0.02510 0.02510 -0.00390 -0.00390 -0.01340
Al 0.00710 0.00710 0.00710 -0.00260 -0.00260 -0.00260
Mg 0.00680 0.00680 0.00560 -0.00230 -0.00170 -0.00170
F1 0.00940 0.00940 0.01450 -0.00060 -0.00450 -0.00450
F2 0.01540 0.01540 0.00860 -0.00550 -0.00450 -0.00450
F3 0.01160 0.01160 0.01160 -0.00380 -0.00380 -0.00380

loop_
_atom_site_label
_atom_site_fract_x
_atom_site_fract_y
_atom_site_fract_z
_atom_site_U_iso_or_equiv
Ca 0.00000 0.00000 0.00000 0.01290
Na 0.50000 0.00000 0.00000 0.01940
Al 0.50000 0.50000 0.50000 0.00680
Mg 0.50000 0.50000 0.00000 0.00670
F1 0.17100 0.17100 0.57780 0.01180
F2 0.43710 0.43710 0.80070 0.01240
F3 0.12460 0.12460 0.12460 0.01170

loop_
_cod_related_entry_id
_cod_related_entry_database
_cod_related_entry_code
1 AMCSD 0020643
